data_7104733
loop_
_publ_author_name
'Paneque, Margarita'
'Poveda, Manuel L'
'Vattier, Florencia'
'Alvarez, Eleuterio'
'Carmona, Ernesto'

_publ_section_title
;
 Synthesis and structural characterization of a binuclear iridium
 complex with bridging, bidentate N-heterocyclic carbene coordination
 of 2,2':6',2''-terpyridine.
;
_journal_issue 37
_journal_name_full 'Chemical communications (Cambridge, England)'
_journal_page_first 5561
_journal_page_last 5563
_journal_paper_doi 10.1039/b909837b
_journal_volume 34
_journal_year 2009
_chemical_formula_moiety 'C57 H75 B2 Ir2 N15, C4 H8 O]'
_chemical_formula_sum 'C61 H83 B2 Ir2 N15 O'
_chemical_formula_weight 1448.44
_chemical_name_systematic
;
?
;
_space_group_IT_number 2
_symmetry_cell_setting triclinic
_symmetry_space_group_name_Hall '-P 1'
_symmetry_space_group_name_H-M 'P -1'
_atom_sites_solution_hydrogens geom
_atom_sites_solution_primary direct
_atom_sites_solution_secondary difmap
_audit_creation_method SHELXL-97
_cell_angle_alpha 104.057(2)
_cell_angle_beta 102.058(2)
_cell_angle_gamma 93.350(2)
_cell_formula_units_Z 2
_cell_length_a 10.9949(9)
_cell_length_b 17.1764(14)
_cell_length_c 17.3819(14)
_cell_measurement_reflns_used 8439
_cell_measurement_temperature 173(2)
_cell_measurement_theta_max 23.12
_cell_measurement_theta_min 2.45
_cell_volume 3093.4(4)
_computing_cell_refinement 'Bruker (2006). APEX 2. Version 2.1.'
_computing_data_collection 'Bruker (2006). APEX 2. Version 2.1.'
_computing_data_reduction 'Bruker (2006). APEX 2. Version 2.1.'
_computing_molecular_graphics 'XP, SHELXTL v. 6.14 (Bruker, 2003)'
_computing_publication_material 'XCIF, SHELXTL v. 6.14 (Bruker, 2003)'
_computing_structure_refinement 'XL, SHELXTL v. 6.14 (Bruker, 2003)'
_computing_structure_solution 'Bruker (2006). APEX 2. Version 2.1.'
_diffrn_ambient_temperature 173(2)
_diffrn_detector_area_resol_mean 8.26
_diffrn_measured_fraction_theta_full 0.987
_diffrn_measured_fraction_theta_max 0.987
_diffrn_measurement_device_type
;
Bruker-Nonius X8kappa APEX II CCD area detector'
;
_diffrn_measurement_method 'phi and omega scans with narrow frames'
_diffrn_radiation_monochromator graphite
_diffrn_radiation_source 'fine-focus sealed tube'
_diffrn_radiation_type MoK\a
_diffrn_radiation_wavelength 0.71073
_diffrn_reflns_av_R_equivalents 0.0967
_diffrn_reflns_av_sigmaI/netI 0.1231
_diffrn_reflns_limit_h_max 13
_diffrn_reflns_limit_h_min -13
_diffrn_reflns_limit_k_max 20
_diffrn_reflns_limit_k_min -21
_diffrn_reflns_limit_l_max 19
_diffrn_reflns_limit_l_min -21
_diffrn_reflns_number 40562
_diffrn_reflns_theta_full 26.39
_diffrn_reflns_theta_max 26.39
_diffrn_reflns_theta_min 1.23
_diffrn_standards_decay_% 0
_exptl_absorpt_coefficient_mu 4.351
_exptl_absorpt_correction_T_max 0.8806
_exptl_absorpt_correction_T_min 0.7661
_exptl_absorpt_correction_type multi-scan
_exptl_absorpt_process_details
;
SADABS, Bruker (2006). APEX 2. Version 2.1. Bruker Analytical
X-ray Solutions, Madison, Wisconsin, USA.
;
_exptl_crystal_colour red
_exptl_crystal_density_diffrn 1.555
_exptl_crystal_density_method 'not measured'
_exptl_crystal_description plate
_exptl_crystal_F_000 1452
_exptl_crystal_size_max 0.11
_exptl_crystal_size_mid 0.05
_exptl_crystal_size_min 0.03
_refine_diff_density_max 1.437
_refine_diff_density_min -1.205
_refine_diff_density_rms 0.156
_refine_ls_extinction_method none
_refine_ls_goodness_of_fit_ref 1.001
_refine_ls_hydrogen_treatment mixed
_refine_ls_matrix_type full
_refine_ls_number_parameters 797
_refine_ls_number_reflns 12549
_refine_ls_number_restraints 27
_refine_ls_restrained_S_all 0.970
_refine_ls_R_factor_all 0.1221
_refine_ls_R_factor_gt 0.0498
_refine_ls_shift/su_max 0.001
_refine_ls_shift/su_mean 0.000
_refine_ls_structure_factor_coef Fsqd
_refine_ls_weighting_details 'calc w=1/[\s^2^(Fo^2^)+(0.0392P)^2^+0.5076P] where P=(Fo^2^+2Fc^2^)/3'
_refine_ls_weighting_scheme calc
_refine_ls_wR_factor_gt 0.0842
_refine_ls_wR_factor_ref 0.1021
_reflns_number_gt 6786
_reflns_number_total 12549
_reflns_threshold_expression >2sigma(I)
_cod_data_source_file b909837b.txt
_cod_data_source_block 3
_cod_depositor_comments
;
The following automatic conversions were performed:
'_symmetry_cell_setting' value 'Triclinic' changed to 'triclinic'
according to '/home/saulius/struct/CIF-dictionaries/cif_core.dic'
dictionary named 'cif_core.dic' version 2.4.1 from 2010-06-29.

Automatic conversion script
Id: cif_fix_enum 1527 2010-12-29 10:47:43Z saulius 
;
_cod_original_sg_symbol_H-M P-1
_cod_database_code 7104733

loop_
_symmetry_equiv_pos_as_xyz
'x, y, z'
'-x, -y, -z'

loop_
_atom_site_label
_atom_site_type_symbol
_atom_site_fract_x
_atom_site_fract_y
_atom_site_fract_z
_atom_site_U_iso_or_equiv
_atom_site_adp_type
_atom_site_occupancy
_atom_site_symmetry_multiplicity
_atom_site_calc_flag
_atom_site_refinement_flags
_atom_site_disorder_assembly
_atom_site_disorder_group
Ir1 Ir 0.32575(3) 0.11474(2) 0.21808(2) 0.02740(10) Uani 1 1 d U . .
Ir2 Ir -0.08391(3) 0.39503(2) 0.69553(2) 0.03592(12) Uani 1 1 d U . .
N1 N 0.3357(6) 0.0102(4) 0.1200(4) 0.0297(15) Uani 1 1 d U . .
N2 N 0.3224(5) 0.0230(4) 0.0449(4) 0.0260(14) Uani 1 1 d U . .
N3 N 0.1538(6) 0.1314(4) 0.1389(4) 0.0284(15) Uani 1 1 d U . .
N4 N 0.1492(6) 0.1119(4) 0.0572(4) 0.0264(14) Uani 1 1 d U . .
N5 N 0.4229(6) 0.1827(4) 0.1554(4) 0.0304(15) Uani 1 1 d U . .
N6 N 0.3702(5) 0.1733(4) 0.0743(4) 0.0267(14) Uani 1 1 d U . .
N7 N -0.2746(6) 0.4249(4) 0.6561(5) 0.0391(17) Uani 1 1 d U . .
N8 N -0.3265(6) 0.4629(4) 0.7185(5) 0.0405(17) Uani 1 1 d U . .
N9 N -0.0498(6) 0.5180(4) 0.7752(4) 0.0385(16) Uani 1 1 d U . .
N10 N -0.1382(6) 0.5418(4) 0.8215(4) 0.0392(17) Uani 1 1 d U . .
N11 N -0.1509(7) 0.3558(4) 0.7907(5) 0.0466(18) Uani 1 1 d U . .
N12 N -0.2212(7) 0.4075(4) 0.8327(5) 0.0453(18) Uani 1 1 d U . .
N13 N 0.3423(6) 0.2109(4) 0.3826(4) 0.0314(16) Uani 1 1 d DU . .
H13N H 0.348(7) 0.164(3) 0.397(4) 0.038 Uiso 1 1 d D . .
N14 N 0.3141(6) 0.2965(4) 0.5856(4) 0.0309(16) Uani 1 1 d U . .
N15 N 0.1664(6) 0.3428(4) 0.6934(4) 0.0313(16) Uani 1 1 d DU . .
H15N H 0.137(6) 0.335(4) 0.6400(15) 0.038 Uiso 1 1 d D . .
C1 C 0.3680(7) -0.0650(5) 0.1131(5) 0.0322(18) Uani 1 1 d U . .
C2 C 0.3738(7) -0.1000(5) 0.0320(5) 0.0313(19) Uani 1 1 d U . .
H2 H 0.3941 -0.1527 0.0107 0.038 Uiso 1 1 calc R . .
C3 C 0.3448(7) -0.0435(5) -0.0098(5) 0.0319(18) Uani 1 1 d U . .
C4 C 0.3932(8) -0.1045(5) 0.1810(5) 0.044(2) Uani 1 1 d U . .
H4A H 0.4727 -0.0795 0.2188 0.066 Uiso 1 1 calc R . .
H4B H 0.3982 -0.1622 0.1591 0.066 Uiso 1 1 calc R . .
H4C H 0.3254 -0.0980 0.2099 0.066 Uiso 1 1 calc R . .
C5 C 0.3370(8) -0.0479(5) -0.0978(5) 0.040(2) Uani 1 1 d U . .
H5A H 0.2516 -0.0411 -0.1239 0.060 Uiso 1 1 calc R . .
H5B H 0.3585 -0.1005 -0.1250 0.060 Uiso 1 1 calc R . .
H5C H 0.3957 -0.0048 -0.1021 0.060 Uiso 1 1 calc R . .
C6 C 0.5151(7) 0.2450(5) 0.1781(5) 0.0322(18) Uani 1 1 d U . .
C7 C 0.5186(7) 0.2738(5) 0.1104(5) 0.036(2) Uani 1 1 d U . .
H7 H 0.5744 0.3175 0.1089 0.043 Uiso 1 1 calc R . .
C8 C 0.4271(7) 0.2282(5) 0.0460(5) 0.0283(18) Uani 1 1 d U . .
C9 C 0.5980(8) 0.2678(5) 0.2618(5) 0.043(2) Uani 1 1 d U . .
H9A H 0.5469 0.2812 0.3021 0.065 Uiso 1 1 calc R . .
H9B H 0.6575 0.3148 0.2675 0.065 Uiso 1 1 calc R . .
H9C H 0.6440 0.2224 0.2707 0.065 Uiso 1 1 calc R . .
C10 C 0.3914(8) 0.2357(5) -0.0384(5) 0.039(2) Uani 1 1 d U . .
H10A H 0.3902 0.1831 -0.0766 0.059 Uiso 1 1 calc R . .
H10B H 0.4523 0.2751 -0.0466 0.059 Uiso 1 1 calc R . .
H10C H 0.3080 0.2538 -0.0481 0.059 Uiso 1 1 calc R . .
C11 C 0.0363(7) 0.1451(5) 0.1462(5) 0.0301(19) Uani 1 1 d U . .
C12 C -0.0410(8) 0.1347(5) 0.0718(5) 0.037(2) Uani 1 1 d U . .
H12 H -0.1274 0.1418 0.0607 0.044 Uiso 1 1 calc R . .
C13 C 0.0311(7) 0.1114(5) 0.0151(5) 0.0305(18) Uani 1 1 d U . .
C14 C 0.0015(7) 0.1704(5) 0.2274(5) 0.045(2) Uani 1 1 d U . .
H14A H 0.0617 0.1535 0.2685 0.067 Uiso 1 1 calc R . .
H14B H -0.0827 0.1448 0.2229 0.067 Uiso 1 1 calc R . .
H14C H 0.0027 0.2293 0.2434 0.067 Uiso 1 1 calc R . .
C15 C -0.0066(7) 0.0861(5) -0.0770(5) 0.040(2) Uani 1 1 d U . .
H15A H 0.0485 0.1174 -0.0990 0.061 Uiso 1 1 calc R . .
H15B H -0.0934 0.0960 -0.0952 0.061 Uiso 1 1 calc R . .
H15C H 0.0009 0.0284 -0.0965 0.061 Uiso 1 1 calc R . .
C16 C 0.4833(7) 0.0900(5) 0.2931(5) 0.0346(19) Uani 1 1 d U . .
H16A H 0.5351 0.0588 0.2592 0.041 Uiso 1 1 calc R . .
H16B H 0.5340 0.1413 0.3260 0.041 Uiso 1 1 calc R . .
C17 C 0.4482(8) 0.0428(5) 0.3485(5) 0.042(2) Uani 1 1 d U . .
C18 C 0.3268(8) 0.0218(5) 0.3418(5) 0.039(2) Uani 1 1 d U . .
C19 C 0.2351(7) 0.0471(5) 0.2767(5) 0.0335(18) Uani 1 1 d U . .
H19A H 0.1751 0.0792 0.3021 0.040 Uiso 1 1 calc R . .
H19B H 0.1871 -0.0016 0.2364 0.040 Uiso 1 1 calc R . .
C20 C 0.5562(9) 0.0174(6) 0.4040(6) 0.063(3) Uani 1 1 d U . .
H20A H 0.5240 -0.0062 0.4429 0.095 Uiso 1 1 calc R . .
H20B H 0.6166 0.0648 0.4339 0.095 Uiso 1 1 calc R . .
H20C H 0.5974 -0.0226 0.3711 0.095 Uiso 1 1 calc R . .
C21 C 0.2721(9) -0.0273(6) 0.3904(6) 0.060(3) Uani 1 1 d U . .
H21A H 0.3382 -0.0534 0.4183 0.090 Uiso 1 1 calc R . .
H21B H 0.2065 -0.0687 0.3537 0.090 Uiso 1 1 calc R . .
H21C H 0.2361 0.0083 0.4308 0.090 Uiso 1 1 calc R . .
C22 C -0.3534(8) 0.4208(6) 0.5856(6) 0.048(2) Uani 1 1 d U . .
C23 C -0.4589(8) 0.4568(6) 0.6025(6) 0.055(3) Uani 1 1 d U . .
H23 H -0.5302 0.4627 0.5636 0.066 Uiso 1 1 calc R . .
C24 C -0.4404(8) 0.4819(5) 0.6854(7) 0.048(2) Uani 1 1 d U . .
C25 C -0.3331(9) 0.3825(6) 0.5034(6) 0.062(3) Uani 1 1 d U . .
H25A H -0.2944 0.4235 0.4826 0.093 Uiso 1 1 calc R . .
H25B H -0.4137 0.3587 0.4662 0.093 Uiso 1 1 calc R . .
H25C H -0.2779 0.3402 0.5073 0.093 Uiso 1 1 calc R . .
C26 C -0.5247(8) 0.5240(6) 0.7358(7) 0.067(3) Uani 1 1 d U . .
H26A H -0.5340 0.4959 0.7773 0.100 Uiso 1 1 calc R . .
H26B H -0.6069 0.5236 0.7005 0.100 Uiso 1 1 calc R . .
H26C H -0.4880 0.5799 0.7623 0.100 Uiso 1 1 calc R . .
C27 C 0.0416(8) 0.5785(5) 0.7989(5) 0.038(2) Uani 1 1 d U . .
C28 C 0.0157(8) 0.6399(5) 0.8586(5) 0.044(2) Uani 1 1 d U . .
H28 H 0.0668 0.6896 0.8855 0.053 Uiso 1 1 calc R . .
C29 C -0.0951(8) 0.6165(5) 0.8717(6) 0.042(2) Uani 1 1 d U . .
C30 C 0.1545(8) 0.5761(5) 0.7628(6) 0.049(2) Uani 1 1 d U . .
H30A H 0.2174 0.5487 0.7917 0.073 Uiso 1 1 calc R . .
H30B H 0.1898 0.6314 0.7680 0.073 Uiso 1 1 calc R . .
H30C H 0.1300 0.5466 0.7050 0.073 Uiso 1 1 calc R . .
C31 C -0.1693(8) 0.6592(5) 0.9300(5) 0.052(3) Uani 1 1 d U . .
H31A H -0.2590 0.6465 0.9045 0.078 Uiso 1 1 calc R . .
H31B H -0.1460 0.7176 0.9433 0.078 Uiso 1 1 calc R . .
H31C H -0.1511 0.6410 0.9800 0.078 Uiso 1 1 calc R . .
C32 C -0.1305(11) 0.2958(6) 0.8274(6) 0.062(3) Uani 1 1 d U . .
C33 C -0.1889(11) 0.3101(6) 0.8939(6) 0.069(3) Uani 1 1 d U . .
H33 H -0.1904 0.2767 0.9300 0.083 Uiso 1 1 calc R . .
C34 C -0.2418(10) 0.3791(6) 0.8973(6) 0.058(3) Uani 1 1 d U . .
C35 C -0.0582(12) 0.2298(6) 0.7990(7) 0.089(4) Uani 1 1 d U . .
H35A H -0.0073 0.2458 0.7642 0.134 Uiso 1 1 calc R . .
H35B H -0.1157 0.1814 0.7679 0.134 Uiso 1 1 calc R . .
H35C H -0.0035 0.2181 0.8461 0.134 Uiso 1 1 calc R . .
C36 C -0.3118(10) 0.4218(6) 0.9569(6) 0.078(3) Uani 1 1 d U . .
H36A H -0.3198 0.3898 0.9956 0.116 Uiso 1 1 calc R . .
H36B H -0.3953 0.4285 0.9277 0.116 Uiso 1 1 calc R . .
H36C H -0.2662 0.4749 0.9865 0.116 Uiso 1 1 calc R . .
C37 C -0.0300(7) 0.4268(5) 0.5992(5) 0.0366(19) Uani 1 1 d U . .
H37A H -0.0837 0.4664 0.5814 0.044 Uiso 1 1 calc R . .
H37B H 0.0577 0.4526 0.6171 0.044 Uiso 1 1 calc R . .
C38 C -0.0407(8) 0.3535(6) 0.5290(5) 0.044(2) Uani 1 1 d U . .
C39 C -0.0796(9) 0.2812(6) 0.5361(6) 0.056(3) Uani 1 1 d U . .
C40 C -0.1214(9) 0.2799(5) 0.6135(6) 0.049(2) Uani 1 1 d U . .
H40A H -0.0769 0.2409 0.6392 0.059 Uiso 1 1 calc R . .
H40B H -0.2123 0.2620 0.6001 0.059 Uiso 1 1 calc R . .
C41 C -0.0104(9) 0.3674(7) 0.4515(6) 0.071(3) Uani 1 1 d U . .
H41A H 0.0209 0.3192 0.4226 0.106 Uiso 1 1 calc R . .
H41B H 0.0537 0.4139 0.4657 0.106 Uiso 1 1 calc R . .
H41C H -0.0863 0.3780 0.4165 0.106 Uiso 1 1 calc R . .
C42 C -0.1028(12) 0.2028(6) 0.4703(6) 0.090(4) Uani 1 1 d U . .
H42A H -0.0482 0.2052 0.4328 0.135 Uiso 1 1 calc R . .
H42B H -0.1905 0.1943 0.4402 0.135 Uiso 1 1 calc R . .
H42C H -0.0847 0.1581 0.4952 0.135 Uiso 1 1 calc R . .
C43 C 0.3163(6) 0.2115(5) 0.3016(5) 0.0265(16) Uani 1 1 d U . .
C44 C 0.2775(7) 0.2862(5) 0.2879(5) 0.0348(19) Uani 1 1 d U . .
H44 H 0.2608 0.2926 0.2341 0.042 Uiso 1 1 calc R . .
C45 C 0.2641(7) 0.3475(5) 0.3497(5) 0.038(2) Uani 1 1 d U . .
H45 H 0.2364 0.3957 0.3381 0.045 Uiso 1 1 calc R . .
C46 C 0.2899(8) 0.3418(5) 0.4299(5) 0.041(2) Uani 1 1 d U . .
H46 H 0.2784 0.3853 0.4724 0.049 Uiso 1 1 calc R . .
C47 C 0.3308(7) 0.2746(5) 0.4465(5) 0.0342(19) Uani 1 1 d U . .
C48 C 0.3742(7) 0.2628(5) 0.5294(5) 0.0331(19) Uani 1 1 d U . .
C49 C 0.4804(8) 0.2222(5) 0.5473(5) 0.043(2) Uani 1 1 d U . .
H49 H 0.5198 0.1968 0.5057 0.051 Uiso 1 1 calc R . .
C50 C 0.5254(9) 0.2207(6) 0.6278(6) 0.056(3) Uani 1 1 d U . .
H50 H 0.5989 0.1962 0.6428 0.067 Uiso 1 1 calc R . .
C51 C 0.4629(8) 0.2547(6) 0.6848(6) 0.046(2) Uani 1 1 d U . .
H51 H 0.4912 0.2530 0.7398 0.056 Uiso 1 1 calc R . .
C52 C 0.3573(7) 0.2920(5) 0.6622(5) 0.0327(19) Uani 1 1 d U . .
C53 C 0.2887(8) 0.3298(5) 0.7234(5) 0.0328(19) Uani 1 1 d U . .
C54 C 0.3353(8) 0.3508(5) 0.8048(5) 0.042(2) Uani 1 1 d U . .
H54 H 0.4179 0.3413 0.8272 0.050 Uiso 1 1 calc R . .
C55 C 0.2584(9) 0.3871(6) 0.8562(5) 0.049(3) Uani 1 1 d U . .
H55 H 0.2906 0.4031 0.9135 0.059 Uiso 1 1 calc R . .
C56 C 0.1439(9) 0.3991(5) 0.8260(5) 0.045(2) Uani 1 1 d U . .
H56 H 0.0959 0.4239 0.8627 0.054 Uiso 1 1 calc R . .
C57 C 0.0868(8) 0.3767(5) 0.7403(5) 0.037(2) Uani 1 1 d U . .
B1 B 0.2704(8) 0.1006(5) 0.0274(6) 0.0282(19) Uani 1 1 d U . .
H1 H 0.2536 0.0962 -0.0324 0.034 Uiso 1 1 calc R . .
B2 B -0.2547(10) 0.4844(6) 0.8082(7) 0.042(2) Uani 1 1 d U . .
H2A H -0.3101 0.5115 0.8429 0.051 Uiso 1 1 calc R . .
O1A O 0.191(3) 0.1424(18) 0.705(2) 0.140(8) Uani 0.50 1 d PDU A 1
C58A C 0.117(3) 0.112(2) 0.625(2) 0.130(9) Uani 0.50 1 d PDU A 1
H58A H 0.0428 0.1414 0.6165 0.156 Uiso 0.50 1 calc PR A 1
H58B H 0.1654 0.1149 0.5843 0.156 Uiso 0.50 1 calc PR A 1
C59A C 0.081(4) 0.032(2) 0.622(2) 0.121(10) Uani 0.50 1 d PDU A 1
H59A H 0.1317 -0.0055 0.5927 0.145 Uiso 0.50 1 calc PR A 1
H59B H -0.0089 0.0155 0.5947 0.145 Uiso 0.50 1 calc PR A 1
C60A C 0.103(3) 0.032(2) 0.706(2) 0.123(9) Uani 0.50 1 d PDU A 1
H60A H 0.1214 -0.0227 0.7109 0.148 Uiso 0.50 1 calc PR A 1
H60B H 0.0268 0.0437 0.7256 0.148 Uiso 0.50 1 calc PR A 1
C61A C 0.206(4) 0.090(2) 0.756(2) 0.116(9) Uani 0.50 1 d PDU A 1
H61A H 0.1918 0.1140 0.8109 0.139 Uiso 0.50 1 calc PR A 1
H61B H 0.2870 0.0673 0.7608 0.139 Uiso 0.50 1 calc PR A 1
O1B O 0.2613(18) 0.1265(15) 0.7062(16) 0.109(7) Uani 0.50 1 d PDU B 2
C58B C 0.183(2) 0.1135(17) 0.6274(17) 0.088(6) Uani 0.50 1 d PDU B 2
H58C H 0.1269 0.1567 0.6272 0.094 Uiso 0.50 1 calc PR B 2
H58D H 0.2344 0.1156 0.5875 0.094 Uiso 0.50 1 calc PR B 2
C59B C 0.110(3) 0.0376(19) 0.605(2) 0.085(7) Uani 0.50 1 d PDU B 2
H59C H 0.1351 0.0017 0.5584 0.102 Uiso 0.50 1 calc PR B 2
H59D H 0.0206 0.0443 0.5874 0.102 Uiso 0.50 1 calc PR B 2
C60B C 0.127(3) 0.0014(19) 0.6721(18) 0.093(7) Uani 0.50 1 d PDU B 2
H60C H 0.1708 -0.0476 0.6616 0.112 Uiso 0.50 1 calc PR B 2
H60D H 0.0468 -0.0121 0.6855 0.112 Uiso 0.50 1 calc PR B 2
C61B C 0.204(4) 0.066(2) 0.735(2) 0.115(9) Uani 0.50 1 d PDU B 2
H61C H 0.1526 0.0924 0.7719 0.138 Uiso 0.50 1 calc PR B 2
H61D H 0.2711 0.0434 0.7675 0.138 Uiso 0.50 1 calc PR B 2

loop_
_atom_site_aniso_label
_atom_site_aniso_U_11
_atom_site_aniso_U_22
_atom_site_aniso_U_33
_atom_site_aniso_U_23
_atom_site_aniso_U_13
_atom_site_aniso_U_12
Ir1 0.02562(19) 0.0329(2) 0.0221(2) 0.00251(16) 0.00676(16) 0.00565(15)
Ir2 0.0430(2) 0.0309(2) 0.0382(3) 0.00703(19) 0.0190(2) 0.01164(18)
N1 0.029(4) 0.030(4) 0.030(4) 0.004(3) 0.011(3) 0.007(3)
N2 0.022(3) 0.025(3) 0.026(3) -0.001(3) 0.001(3) 0.004(3)
N3 0.028(3) 0.035(4) 0.022(3) 0.004(3) 0.009(3) 0.008(3)
N4 0.029(3) 0.025(4) 0.024(3) 0.002(3) 0.006(3) 0.010(3)
N5 0.032(4) 0.030(4) 0.025(4) -0.003(3) 0.008(3) 0.005(3)
N6 0.023(3) 0.025(4) 0.032(4) 0.007(3) 0.005(3) 0.011(3)
N7 0.034(4) 0.039(5) 0.043(4) -0.004(3) 0.021(3) 0.005(3)
N8 0.031(4) 0.035(5) 0.054(4) -0.003(3) 0.022(3) 0.007(3)
N9 0.040(4) 0.035(4) 0.043(4) 0.006(3) 0.019(3) 0.011(3)
N10 0.041(4) 0.034(4) 0.045(5) 0.001(3) 0.024(3) 0.009(3)
N11 0.070(5) 0.027(4) 0.049(5) 0.004(3) 0.031(4) 0.009(3)
N12 0.051(5) 0.037(4) 0.049(5) -0.001(3) 0.027(4) 0.002(3)
N13 0.029(4) 0.042(4) 0.025(4) 0.006(3) 0.011(3) 0.013(3)
N14 0.030(4) 0.036(4) 0.021(3) -0.001(3) 0.004(3) 0.008(3)
N15 0.038(4) 0.035(4) 0.021(4) 0.001(3) 0.010(3) 0.019(3)
C1 0.024(4) 0.033(5) 0.039(5) 0.007(4) 0.007(4) -0.001(4)
C2 0.020(4) 0.032(5) 0.041(5) 0.003(4) 0.009(4) 0.013(4)
C3 0.018(4) 0.038(5) 0.033(4) -0.004(4) 0.006(4) 0.006(4)
C4 0.045(5) 0.039(6) 0.054(6) 0.017(5) 0.015(5) 0.015(4)
C5 0.037(5) 0.044(6) 0.035(5) -0.004(4) 0.014(4) 0.010(4)
C6 0.036(5) 0.028(5) 0.033(4) 0.002(4) 0.013(4) 0.012(3)
C7 0.034(5) 0.034(5) 0.038(5) 0.004(4) 0.013(4) 0.000(4)
C8 0.030(4) 0.029(5) 0.030(4) 0.005(4) 0.016(3) 0.013(3)
C9 0.041(5) 0.047(6) 0.036(5) 0.002(4) 0.010(4) 0.000(4)
C10 0.045(5) 0.035(6) 0.039(5) 0.007(4) 0.014(4) 0.007(4)
C11 0.025(4) 0.021(5) 0.047(5) 0.004(4) 0.016(4) 0.011(4)
C12 0.030(4) 0.031(5) 0.051(5) 0.009(4) 0.014(4) 0.010(4)
C13 0.033(4) 0.024(5) 0.033(4) 0.009(4) 0.002(3) 0.002(4)
C14 0.021(5) 0.063(7) 0.052(5) 0.010(5) 0.016(4) 0.015(4)
C15 0.034(5) 0.044(6) 0.038(4) 0.013(4) -0.004(4) 0.001(4)
C16 0.037(4) 0.039(5) 0.023(5) 0.001(4) 0.006(4) 0.006(4)
C17 0.039(4) 0.062(6) 0.031(5) 0.019(4) 0.006(4) 0.014(4)
C18 0.047(5) 0.047(6) 0.025(5) 0.014(4) 0.006(4) 0.004(4)
C19 0.038(4) 0.033(5) 0.027(5) 0.000(4) 0.009(4) 0.014(4)
C20 0.058(6) 0.086(8) 0.057(7) 0.037(6) 0.012(5) 0.021(6)
C21 0.063(7) 0.074(8) 0.055(7) 0.037(6) 0.017(6) 0.014(5)
C22 0.039(5) 0.044(6) 0.052(5) -0.001(5) 0.011(4) 0.005(4)
C23 0.030(5) 0.057(7) 0.065(6) -0.002(5) 0.004(4) -0.002(4)
C24 0.033(5) 0.029(6) 0.075(6) -0.004(5) 0.018(4) 0.000(4)
C25 0.045(6) 0.080(8) 0.046(5) -0.006(6) 0.001(5) 0.015(5)
C26 0.044(6) 0.053(7) 0.107(9) 0.001(6) 0.047(6) 0.012(5)
C27 0.034(5) 0.037(5) 0.047(6) 0.014(4) 0.011(4) 0.001(4)
C28 0.052(5) 0.033(5) 0.046(6) 0.007(4) 0.013(4) -0.001(4)
C29 0.051(5) 0.024(5) 0.052(6) -0.001(4) 0.023(5) 0.013(4)
C30 0.047(5) 0.048(6) 0.052(7) 0.009(5) 0.014(5) 0.010(4)
C31 0.057(6) 0.042(6) 0.048(6) -0.011(5) 0.015(5) 0.011(5)
C32 0.108(9) 0.033(6) 0.057(7) 0.012(5) 0.044(6) 0.010(5)
C33 0.113(9) 0.051(6) 0.049(7) 0.012(5) 0.036(6) -0.003(5)
C34 0.077(7) 0.047(6) 0.050(6) 0.003(5) 0.034(5) -0.009(5)
C35 0.162(13) 0.045(7) 0.091(10) 0.034(6) 0.065(9) 0.044(7)
C36 0.093(9) 0.079(8) 0.063(8) 0.001(6) 0.048(7) -0.010(6)
C37 0.031(4) 0.050(5) 0.030(4) 0.012(4) 0.007(4) 0.010(4)
C38 0.044(5) 0.060(5) 0.030(5) 0.010(4) 0.009(4) 0.029(5)
C39 0.063(7) 0.045(5) 0.051(6) -0.009(4) 0.017(5) 0.016(5)
C40 0.055(6) 0.038(5) 0.057(5) 0.002(4) 0.026(5) 0.014(4)
C41 0.068(7) 0.113(10) 0.034(6) 0.017(6) 0.017(5) 0.032(6)
C42 0.139(12) 0.062(7) 0.047(7) -0.019(5) 0.013(8) 0.012(8)
C43 0.012(4) 0.036(4) 0.023(4) -0.005(3) 0.002(3) -0.011(3)
C44 0.031(5) 0.042(5) 0.029(5) 0.001(4) 0.012(4) 0.006(4)
C45 0.037(5) 0.037(5) 0.032(5) 0.000(4) 0.003(4) 0.002(4)
C46 0.044(5) 0.042(5) 0.031(5) -0.003(4) 0.012(4) 0.008(4)
C47 0.025(5) 0.046(5) 0.024(4) -0.006(4) 0.009(4) 0.006(4)
C48 0.030(4) 0.041(6) 0.026(4) 0.001(4) 0.010(4) 0.007(4)
C49 0.035(5) 0.060(6) 0.034(5) 0.005(5) 0.017(4) 0.018(4)
C50 0.049(6) 0.078(8) 0.041(6) 0.016(5) 0.008(5) 0.028(5)
C51 0.043(5) 0.064(7) 0.039(5) 0.017(5) 0.015(4) 0.030(4)
C52 0.033(5) 0.041(5) 0.027(4) 0.010(4) 0.010(4) 0.011(4)
C53 0.040(5) 0.034(5) 0.025(4) 0.006(4) 0.008(4) 0.017(4)
C54 0.053(5) 0.048(6) 0.025(4) 0.010(4) 0.007(4) 0.026(4)
C55 0.079(6) 0.055(6) 0.009(4) 0.003(4) 0.002(4) 0.029(5)
C56 0.064(6) 0.049(6) 0.025(5) 0.005(4) 0.017(4) 0.028(5)
C57 0.057(4) 0.038(5) 0.021(4) 0.010(4) 0.015(3) 0.020(4)
B1 0.033(4) 0.033(5) 0.019(5) 0.003(4) 0.010(4) 0.006(3)
B2 0.049(5) 0.027(5) 0.050(5) -0.009(4) 0.033(4) 0.007(4)
O1A 0.141(17) 0.113(14) 0.159(14) 0.029(11) 0.032(15) -0.004(13)
C58A 0.13(2) 0.124(16) 0.147(14) 0.054(13) 0.032(16) 0.025(19)
C59A 0.095(19) 0.139(15) 0.130(16) 0.035(15) 0.037(16) -0.017(15)
C60A 0.103(17) 0.145(18) 0.133(18) 0.040(15) 0.059(15) -0.019(14)
C61A 0.109(15) 0.125(19) 0.114(15) 0.016(13) 0.044(14) 0.012(15)
O1B 0.085(14) 0.100(13) 0.140(13) 0.047(11) 0.004(11) 0.007(10)
C58B 0.067(15) 0.112(12) 0.121(13) 0.052(11) 0.045(12) 0.020(11)
C59B 0.059(15) 0.102(14) 0.114(13) 0.050(11) 0.041(11) 0.007(11)
C60B 0.076(15) 0.106(15) 0.130(19) 0.063(12) 0.056(14) 0.018(11)
C61B 0.124(16) 0.130(17) 0.110(14) 0.052(13) 0.042(14) 0.024(14)

loop_
_atom_type_symbol
_atom_type_description
_atom_type_scat_dispersion_real
_atom_type_scat_dispersion_imag
_atom_type_scat_source
C C 0.0033 0.0016 'International Tables Vol C Tables 4.2.6.8 and 6.1.1.4'
H H 0.0000 0.0000 'International Tables Vol C Tables 4.2.6.8 and 6.1.1.4'
B B 0.0013 0.0007 'International Tables Vol C Tables 4.2.6.8 and 6.1.1.4'
N N 0.0061 0.0033 'International Tables Vol C Tables 4.2.6.8 and 6.1.1.4'
O O 0.0106 0.0060 'International Tables Vol C Tables 4.2.6.8 and 6.1.1.4'
Ir Ir -1.4442 7.9887 'International Tables Vol C Tables 4.2.6.8 and 6.1.1.4'

loop_
_geom_angle_atom_site_label_1
_geom_angle_atom_site_label_2
_geom_angle_atom_site_label_3
_geom_angle
_geom_angle_site_symmetry_1
_geom_angle_site_symmetry_3
_geom_angle_publ_flag
C43 Ir1 C19 89.1(3) . . ?
C43 Ir1 C16 90.5(3) . . ?
C19 Ir1 C16 82.4(3) . . ?
C43 Ir1 N5 92.3(3) . . ?
C19 Ir1 N5 178.5(3) . . ?
C16 Ir1 N5 96.9(3) . . ?
C43 Ir1 N3 91.9(3) . . ?
C19 Ir1 N3 93.9(3) . . ?
C16 Ir1 N3 175.6(3) . . ?
N5 Ir1 N3 86.7(2) . . ?
C43 Ir1 N1 177.0(3) . . ?
C19 Ir1 N1 93.5(3) . . ?
C16 Ir1 N1 91.4(3) . . ?
N5 Ir1 N1 85.2(2) . . ?
N3 Ir1 N1 86.3(2) . . ?
C57 Ir2 C37 91.2(3) . . ?
C57 Ir2 C40 92.3(4) . . ?
C37 Ir2 C40 82.6(3) . . ?
C57 Ir2 N11 91.3(3) . . ?
C37 Ir2 N11 176.0(3) . . ?
C40 Ir2 N11 94.3(3) . . ?
C57 Ir2 N9 90.0(3) . . ?
C37 Ir2 N9 95.0(3) . . ?
C40 Ir2 N9 176.7(3) . . ?
N11 Ir2 N9 88.1(3) . . ?
C57 Ir2 N7 174.4(3) . . ?
C37 Ir2 N7 91.5(3) . . ?
C40 Ir2 N7 93.0(3) . . ?
N11 Ir2 N7 86.3(3) . . ?
N9 Ir2 N7 84.8(3) . . ?
C1 N1 N2 106.1(7) . . ?
C1 N1 Ir1 137.2(6) . . ?
N2 N1 Ir1 116.0(5) . . ?
N1 N2 C3 111.0(6) . . ?
N1 N2 B1 120.4(6) . . ?
C3 N2 B1 128.0(7) . . ?
C11 N3 N4 105.9(6) . . ?
C11 N3 Ir1 136.5(6) . . ?
N4 N3 Ir1 116.6(4) . . ?
C13 N4 N3 109.9(6) . . ?
C13 N4 B1 130.1(7) . . ?
N3 N4 B1 119.7(6) . . ?
C6 N5 N6 107.0(6) . . ?
C6 N5 Ir1 135.5(5) . . ?
N6 N5 Ir1 116.4(4) . . ?
C8 N6 N5 110.4(6) . . ?
C8 N6 B1 129.4(7) . . ?
N5 N6 B1 119.7(6) . . ?
C22 N7 N8 108.8(7) . . ?
C22 N7 Ir2 136.5(6) . . ?
N8 N7 Ir2 114.6(5) . . ?
C24 N8 N7 108.3(8) . . ?
C24 N8 B2 129.3(8) . . ?
N7 N8 B2 122.2(7) . . ?
C27 N9 N10 106.0(7) . . ?
C27 N9 Ir2 136.7(6) . . ?
N10 N9 Ir2 117.0(5) . . ?
C29 N10 N9 107.9(7) . . ?
C29 N10 B2 133.6(8) . . ?
N9 N10 B2 118.5(7) . . ?
C32 N11 N12 107.8(8) . . ?
C32 N11 Ir2 135.6(7) . . ?
N12 N11 Ir2 116.2(5) . . ?
C34 N12 N11 108.6(8) . . ?
C34 N12 B2 130.7(8) . . ?
N11 N12 B2 120.5(7) . . ?
C43 N13 C47 124.9(7) . . ?
C43 N13 H13N 121(5) . . ?
C47 N13 H13N 112(5) . . ?
C48 N14 C52 118.3(7) . . ?
C57 N15 C53 125.2(7) . . ?
C57 N15 H15N 115(5) . . ?
C53 N15 H15N 120(5) . . ?
N1 C1 C2 109.5(7) . . ?
N1 C1 C4 124.8(8) . . ?
C2 C1 C4 125.8(8) . . ?
C3 C2 C1 106.7(8) . . ?
C3 C2 H2 126.7 . . ?
C1 C2 H2 126.7 . . ?
C2 C3 N2 106.7(7) . . ?
C2 C3 C5 129.8(8) . . ?
N2 C3 C5 123.5(7) . . ?
C1 C4 H4A 109.5 . . ?
C1 C4 H4B 109.5 . . ?
H4A C4 H4B 109.5 . . ?
C1 C4 H4C 109.5 . . ?
H4A C4 H4C 109.5 . . ?
H4B C4 H4C 109.5 . . ?
C3 C5 H5A 109.5 . . ?
C3 C5 H5B 109.5 . . ?
H5A C5 H5B 109.5 . . ?
C3 C5 H5C 109.5 . . ?
H5A C5 H5C 109.5 . . ?
H5B C5 H5C 109.5 . . ?
N5 C6 C7 107.9(7) . . ?
N5 C6 C9 121.0(7) . . ?
C7 C6 C9 131.0(7) . . ?
C8 C7 C6 108.1(7) . . ?
C8 C7 H7 125.9 . . ?
C6 C7 H7 125.9 . . ?
N6 C8 C7 106.5(7) . . ?
N6 C8 C10 124.3(7) . . ?
C7 C8 C10 129.2(7) . . ?
C6 C9 H9A 109.5 . . ?
C6 C9 H9B 109.5 . . ?
H9A C9 H9B 109.5 . . ?
C6 C9 H9C 109.5 . . ?
H9A C9 H9C 109.5 . . ?
H9B C9 H9C 109.5 . . ?
C8 C10 H10A 109.5 . . ?
C8 C10 H10B 109.5 . . ?
H10A C10 H10B 109.5 . . ?
C8 C10 H10C 109.5 . . ?
H10A C10 H10C 109.5 . . ?
H10B C10 H10C 109.5 . . ?
N3 C11 C12 110.6(8) . . ?
N3 C11 C14 123.0(7) . . ?
C12 C11 C14 126.4(7) . . ?
C11 C12 C13 106.4(7) . . ?
C11 C12 H12 126.8 . . ?
C13 C12 H12 126.8 . . ?
N4 C13 C12 107.1(7) . . ?
N4 C13 C15 122.7(7) . . ?
C12 C13 C15 130.1(7) . . ?
C11 C14 H14A 109.5 . . ?
C11 C14 H14B 109.5 . . ?
H14A C14 H14B 109.5 . . ?
C11 C14 H14C 109.5 . . ?
H14A C14 H14C 109.5 . . ?
H14B C14 H14C 109.5 . . ?
C13 C15 H15A 109.5 . . ?
C13 C15 H15B 109.5 . . ?
H15A C15 H15B 109.5 . . ?
C13 C15 H15C 109.5 . . ?
H15A C15 H15C 109.5 . . ?
H15B C15 H15C 109.5 . . ?
C17 C16 Ir1 111.1(5) . . ?
C17 C16 H16A 109.4 . . ?
Ir1 C16 H16A 109.4 . . ?
C17 C16 H16B 109.4 . . ?
Ir1 C16 H16B 109.4 . . ?
H16A C16 H16B 108.0 . . ?
C18 C17 C16 118.3(7) . . ?
C18 C17 C20 125.5(8) . . ?
C16 C17 C20 116.1(7) . . ?
C17 C18 C21 126.5(8) . . ?
C17 C18 C19 116.6(7) . . ?
C21 C18 C19 116.9(7) . . ?
C18 C19 Ir1 111.5(5) . . ?
C18 C19 H19A 109.3 . . ?
Ir1 C19 H19A 109.3 . . ?
C18 C19 H19B 109.3 . . ?
Ir1 C19 H19B 109.3 . . ?
H19A C19 H19B 108.0 . . ?
C17 C20 H20A 109.5 . . ?
C17 C20 H20B 109.5 . . ?
H20A C20 H20B 109.5 . . ?
C17 C20 H20C 109.5 . . ?
H20A C20 H20C 109.5 . . ?
H20B C20 H20C 109.5 . . ?
C18 C21 H21A 109.5 . . ?
C18 C21 H21B 109.5 . . ?
H21A C21 H21B 109.5 . . ?
C18 C21 H21C 109.5 . . ?
H21A C21 H21C 109.5 . . ?
H21B C21 H21C 109.5 . . ?
N7 C22 C23 107.9(9) . . ?
N7 C22 C25 125.6(9) . . ?
C23 C22 C25 126.5(9) . . ?
C24 C23 C22 107.2(9) . . ?
C24 C23 H23 126.4 . . ?
C22 C23 H23 126.4 . . ?
N8 C24 C23 107.8(9) . . ?
N8 C24 C26 123.1(9) . . ?
C23 C24 C26 129.1(9) . . ?
C22 C25 H25A 109.5 . . ?
C22 C25 H25B 109.5 . . ?
H25A C25 H25B 109.5 . . ?
C22 C25 H25C 109.5 . . ?
H25A C25 H25C 109.5 . . ?
H25B C25 H25C 109.5 . . ?
C24 C26 H26A 109.5 . . ?
C24 C26 H26B 109.5 . . ?
H26A C26 H26B 109.5 . . ?
C24 C26 H26C 109.5 . . ?
H26A C26 H26C 109.5 . . ?
H26B C26 H26C 109.5 . . ?
N9 C27 C28 110.2(8) . . ?
N9 C27 C30 122.2(8) . . ?
C28 C27 C30 127.6(8) . . ?
C29 C28 C27 107.3(8) . . ?
C29 C28 H28 126.4 . . ?
C27 C28 H28 126.4 . . ?
C28 C29 N10 108.6(8) . . ?
C28 C29 C31 130.5(8) . . ?
N10 C29 C31 120.9(8) . . ?
C27 C30 H30A 109.5 . . ?
C27 C30 H30B 109.5 . . ?
H30A C30 H30B 109.5 . . ?
C27 C30 H30C 109.5 . . ?
H30A C30 H30C 109.5 . . ?
H30B C30 H30C 109.5 . . ?
C29 C31 H31A 109.5 . . ?
C29 C31 H31B 109.5 . . ?
H31A C31 H31B 109.5 . . ?
C29 C31 H31C 109.5 . . ?
H31A C31 H31C 109.5 . . ?
H31B C31 H31C 109.5 . . ?
N11 C32 C33 107.8(9) . . ?
N11 C32 C35 122.7(9) . . ?
C33 C32 C35 129.5(10) . . ?
C34 C33 C32 108.3(10) . . ?
C34 C33 H33 125.8 . . ?
C32 C33 H33 125.8 . . ?
C33 C34 N12 107.5(9) . . ?
C33 C34 C36 129.6(10) . . ?
N12 C34 C36 122.9(10) . . ?
C32 C35 H35A 109.5 . . ?
C32 C35 H35B 109.5 . . ?
H35A C35 H35B 109.5 . . ?
C32 C35 H35C 109.5 . . ?
H35A C35 H35C 109.5 . . ?
H35B C35 H35C 109.5 . . ?
C34 C36 H36A 109.5 . . ?
C34 C36 H36B 109.5 . . ?
H36A C36 H36B 109.5 . . ?
C34 C36 H36C 109.5 . . ?
H36A C36 H36C 109.5 . . ?
H36B C36 H36C 109.5 . . ?
C38 C37 Ir2 110.6(6) . . ?
C38 C37 H37A 109.5 . . ?
Ir2 C37 H37A 109.5 . . ?
C38 C37 H37B 109.5 . . ?
Ir2 C37 H37B 109.5 . . ?
H37A C37 H37B 108.1 . . ?
C39 C38 C37 119.5(8) . . ?
C39 C38 C41 123.5(9) . . ?
C37 C38 C41 117.0(8) . . ?
C38 C39 C42 126.2(10) . . ?
C38 C39 C40 116.4(8) . . ?
C42 C39 C40 116.8(9) . . ?
C39 C40 Ir2 110.6(6) . . ?
C39 C40 H40A 109.5 . . ?
Ir2 C40 H40A 109.5 . . ?
C39 C40 H40B 109.5 . . ?
Ir2 C40 H40B 109.5 . . ?
H40A C40 H40B 108.1 . . ?
C38 C41 H41A 109.5 . . ?
C38 C41 H41B 109.5 . . ?
H41A C41 H41B 109.5 . . ?
C38 C41 H41C 109.5 . . ?
H41A C41 H41C 109.5 . . ?
H41B C41 H41C 109.5 . . ?
C39 C42 H42A 109.5 . . ?
C39 C42 H42B 109.5 . . ?
H42A C42 H42B 109.5 . . ?
C39 C42 H42C 109.5 . . ?
H42A C42 H42C 109.5 . . ?
H42B C42 H42C 109.5 . . ?
N13 C43 C44 113.6(7) . . ?
N13 C43 Ir1 120.1(6) . . ?
C44 C43 Ir1 126.2(6) . . ?
C45 C44 C43 121.6(8) . . ?
C45 C44 H44 119.2 . . ?
C43 C44 H44 119.2 . . ?
C44 C45 C46 121.5(9) . . ?
C44 C45 H45 119.2 . . ?
C46 C45 H45 119.2 . . ?
C47 C46 C45 119.4(9) . . ?
C47 C46 H46 120.3 . . ?
C45 C46 H46 120.3 . . ?
C46 C47 N13 118.9(8) . . ?
C46 C47 C48 125.6(8) . . ?
N13 C47 C48 115.3(8) . . ?
N14 C48 C49 122.6(7) . . ?
N14 C48 C47 117.1(7) . . ?
C49 C48 C47 120.2(8) . . ?
C50 C49 C48 117.9(8) . . ?
C50 C49 H49 121.1 . . ?
C48 C49 H49 121.1 . . ?
C51 C50 C49 119.1(9) . . ?
C51 C50 H50 120.4 . . ?
C49 C50 H50 120.4 . . ?
C50 C51 C52 119.7(9) . . ?
C50 C51 H51 120.2 . . ?
C52 C51 H51 120.2 . . ?
N14 C52 C51 122.4(8) . . ?
N14 C52 C53 117.1(7) . . ?
C51 C52 C53 120.5(8) . . ?
C54 C53 N15 118.8(8) . . ?
C54 C53 C52 124.9(8) . . ?
N15 C53 C52 116.3(7) . . ?
C53 C54 C55 118.6(8) . . ?
C53 C54 H54 120.7 . . ?
C55 C54 H54 120.7 . . ?
C56 C55 C54 121.2(8) . . ?
C56 C55 H55 119.4 . . ?
C54 C55 H55 119.4 . . ?
C55 C56 C57 123.5(9) . . ?
C55 C56 H56 118.2 . . ?
C57 C56 H56 118.2 . . ?
N15 C57 C56 112.8(7) . . ?
N15 C57 Ir2 123.8(6) . . ?
C56 C57 Ir2 123.4(6) . . ?
N4 B1 N6 109.6(6) . . ?
N4 B1 N2 109.5(6) . . ?
N6 B1 N2 107.9(6) . . ?
N4 B1 H1 109.9 . . ?
N6 B1 H1 109.9 . . ?
N2 B1 H1 109.9 . . ?
N10 B2 N12 110.7(8) . . ?
N10 B2 N8 110.5(8) . . ?
N12 B2 N8 109.7(7) . . ?
N10 B2 H2A 108.6 . . ?
N12 B2 H2A 108.6 . . ?
N8 B2 H2A 108.6 . . ?
C61A O1A C58A 117(3) . . ?
C59A C58A O1A 104(3) . . ?
C59A C58A H58A 111.0 . . ?
O1A C58A H58A 111.0 . . ?
C59A C58A H58B 111.0 . . ?
O1A C58A H58B 111.0 . . ?
H58A C58A H58B 109.0 . . ?
C58A C59A C60A 103(3) . . ?
C58A C59A H59A 111.2 . . ?
C60A C59A H59A 111.2 . . ?
C58A C59A H59B 111.2 . . ?
C60A C59A H59B 111.2 . . ?
H59A C59A H59B 109.2 . . ?
C59A C60A C61A 113(3) . . ?
C59A C60A H60A 108.9 . . ?
C61A C60A H60A 108.9 . . ?
C59A C60A H60B 108.9 . . ?
C61A C60A H60B 108.9 . . ?
H60A C60A H60B 107.7 . . ?
O1A C61A C60A 94(3) . . ?
O1A C61A H61A 112.8 . . ?
C60A C61A H61A 112.8 . . ?
O1A C61A H61B 114.0 . . ?
C60A C61A H61B 112.8 . . ?
H61A C61A H61B 110.3 . . ?
C58B O1B C61B 101(2) . . ?
C59B C58B O1B 110(2) . . ?
C59B C58B H58C 109.6 . . ?
O1B C58B H58C 109.6 . . ?
C59B C58B H58D 109.6 . . ?
O1B C58B H58D 109.6 . . ?
H58C C58B H58D 108.2 . . ?
C58B C59B C60B 110(3) . . ?
C58B C59B H59C 109.6 . . ?
C60B C59B H59C 109.6 . . ?
C58B C59B H59D 109.6 . . ?
C60B C59B H59D 109.6 . . ?
H59C C59B H59D 108.1 . . ?
C59B C60B C61B 100(3) . . ?
C59B C60B H60C 111.8 . . ?
C61B C60B H60C 111.8 . . ?
C59B C60B H60D 111.8 . . ?
C61B C60B H60D 111.8 . . ?
H60C C60B H60D 109.5 . . ?
O1B C61B C60B 115(3) . . ?
O1B C61B H61C 108.6 . . ?
C60B C61B H61C 108.6 . . ?
O1B C61B H61D 108.6 . . ?
C60B C61B H61D 108.6 . . ?
H61C C61B H61D 107.6 . . ?

loop_
_geom_bond_atom_site_label_1
_geom_bond_atom_site_label_2
_geom_bond_distance
_geom_bond_site_symmetry_2
_geom_bond_publ_flag
Ir1 C43 1.947(8) . ?
Ir1 C19 2.060(8) . ?
Ir1 C16 2.072(7) . ?
Ir1 N5 2.156(6) . ?
Ir1 N3 2.172(6) . ?
Ir1 N1 2.181(7) . ?
Ir2 C57 1.951(9) . ?
Ir2 C37 2.067(8) . ?
Ir2 C40 2.098(9) . ?
Ir2 N11 2.174(7) . ?
Ir2 N9 2.188(7) . ?
Ir2 N7 2.197(7) . ?
N1 C1 1.345(10) . ?
N1 N2 1.356(8) . ?
N2 C3 1.369(9) . ?
N2 B1 1.551(11) . ?
N3 C11 1.353(9) . ?
N3 N4 1.366(8) . ?
N4 C13 1.349(9) . ?
N4 B1 1.535(10) . ?
N5 C6 1.353(9) . ?
N5 N6 1.373(8) . ?
N6 C8 1.346(9) . ?
N6 B1 1.549(10) . ?
N7 C22 1.329(11) . ?
N7 N8 1.373(9) . ?
N8 C24 1.357(11) . ?
N8 B2 1.538(12) . ?
N9 C27 1.326(10) . ?
N9 N10 1.405(9) . ?
N10 C29 1.357(10) . ?
N10 B2 1.512(11) . ?
N11 C32 1.344(11) . ?
N11 N12 1.385(9) . ?
N12 C34 1.382(11) . ?
N12 B2 1.524(12) . ?
N13 C43 1.379(9) . ?
N13 C47 1.391(10) . ?
N13 H13N 0.90(6) . ?
N14 C48 1.328(9) . ?
N14 C52 1.340(9) . ?
N15 C57 1.377(10) . ?
N15 C53 1.388(10) . ?
N15 H15N 0.889(19) . ?
C1 C2 1.407(11) . ?
C1 C4 1.485(11) . ?
C2 C3 1.361(11) . ?
C2 H2 0.9500 . ?
C3 C5 1.497(11) . ?
C4 H4A 0.9800 . ?
C4 H4B 0.9800 . ?
C4 H4C 0.9800 . ?
C5 H5A 0.9800 . ?
C5 H5B 0.9800 . ?
C5 H5C 0.9800 . ?
C6 C7 1.390(11) . ?
C6 C9 1.492(11) . ?
C7 C8 1.375(11) . ?
C7 H7 0.9500 . ?
C8 C10 1.477(10) . ?
C9 H9A 0.9800 . ?
C9 H9B 0.9800 . ?
C9 H9C 0.9800 . ?
C10 H10A 0.9800 . ?
C10 H10B 0.9800 . ?
C10 H10C 0.9800 . ?
C11 C12 1.355(11) . ?
C11 C14 1.508(11) . ?
C12 C13 1.390(11) . ?
C12 H12 0.9500 . ?
C13 C15 1.512(11) . ?
C14 H14A 0.9800 . ?
C14 H14B 0.9800 . ?
C14 H14C 0.9800 . ?
C15 H15A 0.9800 . ?
C15 H15B 0.9800 . ?
C15 H15C 0.9800 . ?
C16 C17 1.495(11) . ?
C16 H16A 0.9900 . ?
C16 H16B 0.9900 . ?
C17 C18 1.335(11) . ?
C17 C20 1.522(11) . ?
C18 C21 1.512(11) . ?
C18 C19 1.517(10) . ?
C19 H19A 0.9900 . ?
C19 H19B 0.9900 . ?
C20 H20A 0.9800 . ?
C20 H20B 0.9800 . ?
C20 H20C 0.9800 . ?
C21 H21A 0.9800 . ?
C21 H21B 0.9800 . ?
C21 H21C 0.9800 . ?
C22 C23 1.398(12) . ?
C22 C25 1.489(13) . ?
C23 C24 1.368(13) . ?
C23 H23 0.9500 . ?
C24 C26 1.502(12) . ?
C25 H25A 0.9800 . ?
C25 H25B 0.9800 . ?
C25 H25C 0.9800 . ?
C26 H26A 0.9800 . ?
C26 H26B 0.9800 . ?
C26 H26C 0.9800 . ?
C27 C28 1.377(12) . ?
C27 C30 1.502(11) . ?
C28 C29 1.341(11) . ?
C28 H28 0.9500 . ?
C29 C31 1.512(11) . ?
C30 H30A 0.9800 . ?
C30 H30B 0.9800 . ?
C30 H30C 0.9800 . ?
C31 H31A 0.9800 . ?
C31 H31B 0.9800 . ?
C31 H31C 0.9800 . ?
C32 C33 1.414(13) . ?
C32 C35 1.469(13) . ?
C33 C34 1.344(14) . ?
C33 H33 0.9500 . ?
C34 C36 1.495(13) . ?
C35 H35A 0.9800 . ?
C35 H35B 0.9800 . ?
C35 H35C 0.9800 . ?
C36 H36A 0.9800 . ?
C36 H36B 0.9800 . ?
C36 H36C 0.9800 . ?
C37 C38 1.505(12) . ?
C37 H37A 0.9900 . ?
C37 H37B 0.9900 . ?
C38 C39 1.332(12) . ?
C38 C41 1.522(12) . ?
C39 C42 1.509(13) . ?
C39 C40 1.514(13) . ?
C40 H40A 0.9900 . ?
C40 H40B 0.9900 . ?
C41 H41A 0.9800 . ?
C41 H41B 0.9800 . ?
C41 H41C 0.9800 . ?
C42 H42A 0.9800 . ?
C42 H42B 0.9800 . ?
C42 H42C 0.9800 . ?
C43 C44 1.433(11) . ?
C44 C45 1.348(11) . ?
C44 H44 0.9500 . ?
C45 C46 1.392(11) . ?
C45 H45 0.9500 . ?
C46 C47 1.336(11) . ?
C46 H46 0.9500 . ?
C47 C48 1.487(11) . ?
C48 C49 1.412(11) . ?
C49 C50 1.391(11) . ?
C49 H49 0.9500 . ?
C50 C51 1.358(12) . ?
C50 H50 0.9500 . ?
C51 C52 1.390(11) . ?
C51 H51 0.9500 . ?
C52 C53 1.476(11) . ?
C53 C54 1.351(11) . ?
C54 C55 1.416(12) . ?
C54 H54 0.9500 . ?
C55 C56 1.307(12) . ?
C55 H55 0.9500 . ?
C56 C57 1.436(11) . ?
C56 H56 0.9500 . ?
B1 H1 1.0000 . ?
B2 H2A 1.0000 . ?
O1A C61A 1.404(18) . ?
O1A C58A 1.416(18) . ?
C58A C59A 1.391(18) . ?
C58A H58A 0.9900 . ?
C58A H58B 0.9900 . ?
C59A C60A 1.424(18) . ?
C59A H59A 0.9900 . ?
C59A H59B 0.9900 . ?
C60A C61A 1.430(18) . ?
C60A H60A 0.9900 . ?
C60A H60B 0.9900 . ?
C61A H61A 0.9900 . ?
C61A H61B 0.9900 . ?
O1B C58B 1.417(17) . ?
O1B C61B 1.420(18) . ?
C58B C59B 1.411(17) . ?
C58B H58C 0.9900 . ?
C58B H58D 0.9900 . ?
C59B C60B 1.436(18) . ?
C59B H59C 0.9900 . ?
C59B H59D 0.9900 . ?
C60B C61B 1.439(18) . ?
C60B H60C 0.9900 . ?
C60B H60D 0.9900 . ?
C61B H61C 0.9900 . ?
C61B H61D 0.9900 . ?

loop_
_geom_hbond_atom_site_label_D
_geom_hbond_atom_site_label_H
_geom_hbond_atom_site_label_A
_geom_hbond_distance_DH
_geom_hbond_distance_HA
_geom_hbond_distance_DA
_geom_hbond_angle_DHA
_geom_hbond_site_symmetry_A
N15 H15N N14 0.889(19) 2.39(7) 2.735(9) 103(5) .

loop_
_geom_torsion_atom_site_label_1
_geom_torsion_atom_site_label_2
_geom_torsion_atom_site_label_3
_geom_torsion_atom_site_label_4
_geom_torsion
_geom_torsion_site_symmetry_1
_geom_torsion_site_symmetry_2
_geom_torsion_site_symmetry_3
_geom_torsion_site_symmetry_4
_geom_torsion_publ_flag
C19 Ir1 N1 C1 -47.0(8) . . . . ?
C16 Ir1 N1 C1 35.5(8) . . . . ?
N5 Ir1 N1 C1 132.3(8) . . . . ?
N3 Ir1 N1 C1 -140.7(7) . . . . ?
C19 Ir1 N1 N2 144.0(5) . . . . ?
C16 Ir1 N1 N2 -133.5(5) . . . . ?
N5 Ir1 N1 N2 -36.7(5) . . . . ?
N3 Ir1 N1 N2 50.3(5) . . . . ?
C1 N1 N2 C3 0.6(8) . . . . ?
Ir1 N1 N2 C3 172.9(4) . . . . ?
C1 N1 N2 B1 173.0(6) . . . . ?
Ir1 N1 N2 B1 -14.8(8) . . . . ?
C43 Ir1 N3 C11 -50.2(8) . . . . ?
C19 Ir1 N3 C11 39.0(8) . . . . ?
N5 Ir1 N3 C11 -142.4(8) . . . . ?
N1 Ir1 N3 C11 132.3(8) . . . . ?
C43 Ir1 N3 N4 142.8(5) . . . . ?
C19 Ir1 N3 N4 -128.0(5) . . . . ?
N5 Ir1 N3 N4 50.6(5) . . . . ?
N1 Ir1 N3 N4 -34.7(5) . . . . ?
C11 N3 N4 C13 -1.6(8) . . . . ?
Ir1 N3 N4 C13 169.1(5) . . . . ?
C11 N3 N4 B1 174.0(6) . . . . ?
Ir1 N3 N4 B1 -15.3(8) . . . . ?
C43 Ir1 N5 C6 40.9(8) . . . . ?
C16 Ir1 N5 C6 -49.9(8) . . . . ?
N3 Ir1 N5 C6 132.7(8) . . . . ?
N1 Ir1 N5 C6 -140.7(8) . . . . ?
C43 Ir1 N5 N6 -125.2(5) . . . . ?
C16 Ir1 N5 N6 143.9(5) . . . . ?
N3 Ir1 N5 N6 -33.4(5) . . . . ?
N1 Ir1 N5 N6 53.2(5) . . . . ?
C6 N5 N6 C8 -0.1(8) . . . . ?
Ir1 N5 N6 C8 169.8(5) . . . . ?
C6 N5 N6 B1 173.5(7) . . . . ?
Ir1 N5 N6 B1 -16.6(8) . . . . ?
C37 Ir2 N7 C22 34.2(9) . . . . ?
C40 Ir2 N7 C22 -48.4(9) . . . . ?
N11 Ir2 N7 C22 -142.5(9) . . . . ?
N9 Ir2 N7 C22 129.1(9) . . . . ?
C37 Ir2 N7 N8 -140.3(6) . . . . ?
C40 Ir2 N7 N8 137.1(6) . . . . ?
N11 Ir2 N7 N8 43.0(5) . . . . ?
N9 Ir2 N7 N8 -45.4(5) . . . . ?
C22 N7 N8 C24 0.5(9) . . . . ?
Ir2 N7 N8 C24 176.5(5) . . . . ?
C22 N7 N8 B2 -174.5(7) . . . . ?
Ir2 N7 N8 B2 1.5(9) . . . . ?
C57 Ir2 N9 C27 43.1(9) . . . . ?
C37 Ir2 N9 C27 -48.1(9) . . . . ?
N11 Ir2 N9 C27 134.4(9) . . . . ?
N7 Ir2 N9 C27 -139.1(9) . . . . ?
C57 Ir2 N9 N10 -129.8(6) . . . . ?
C37 Ir2 N9 N10 139.1(6) . . . . ?
N11 Ir2 N9 N10 -38.4(6) . . . . ?
N7 Ir2 N9 N10 48.1(6) . . . . ?
C27 N9 N10 C29 -0.1(9) . . . . ?
Ir2 N9 N10 C29 174.7(6) . . . . ?
C27 N9 N10 B2 -179.8(8) . . . . ?
Ir2 N9 N10 B2 -5.0(10) . . . . ?
C57 Ir2 N11 C32 -42.2(10) . . . . ?
C40 Ir2 N11 C32 50.2(10) . . . . ?
N9 Ir2 N11 C32 -132.2(10) . . . . ?
N7 Ir2 N11 C32 142.9(10) . . . . ?
C57 Ir2 N11 N12 128.8(6) . . . . ?
C40 Ir2 N11 N12 -138.8(6) . . . . ?
N9 Ir2 N11 N12 38.8(6) . . . . ?
N7 Ir2 N11 N12 -46.1(6) . . . . ?
C32 N11 N12 C34 1.2(10) . . . . ?
Ir2 N11 N12 C34 -172.1(6) . . . . ?
C32 N11 N12 B2 177.0(8) . . . . ?
Ir2 N11 N12 B2 3.7(9) . . . . ?
N2 N1 C1 C2 -0.6(8) . . . . ?
Ir1 N1 C1 C2 -170.3(5) . . . . ?
N2 N1 C1 C4 179.5(7) . . . . ?
Ir1 N1 C1 C4 9.8(12) . . . . ?
N1 C1 C2 C3 0.4(9) . . . . ?
C4 C1 C2 C3 -179.8(7) . . . . ?
C1 C2 C3 N2 0.0(8) . . . . ?
C1 C2 C3 C5 179.8(8) . . . . ?
N1 N2 C3 C2 -0.4(8) . . . . ?
B1 N2 C3 C2 -172.0(7) . . . . ?
N1 N2 C3 C5 179.8(7) . . . . ?
B1 N2 C3 C5 8.2(11) . . . . ?
N6 N5 C6 C7 0.1(9) . . . . ?
Ir1 N5 C6 C7 -167.0(6) . . . . ?
N6 N5 C6 C9 -175.7(7) . . . . ?
Ir1 N5 C6 C9 17.3(12) . . . . ?
N5 C6 C7 C8 0.0(10) . . . . ?
C9 C6 C7 C8 175.2(8) . . . . ?
N5 N6 C8 C7 0.1(8) . . . . ?
B1 N6 C8 C7 -172.7(7) . . . . ?
N5 N6 C8 C10 -178.7(7) . . . . ?
B1 N6 C8 C10 8.5(12) . . . . ?
C6 C7 C8 N6 0.0(9) . . . . ?
C6 C7 C8 C10 178.7(8) . . . . ?
N4 N3 C11 C12 0.0(8) . . . . ?
Ir1 N3 C11 C12 -167.9(6) . . . . ?
N4 N3 C11 C14 -178.6(7) . . . . ?
Ir1 N3 C11 C14 13.5(12) . . . . ?
N3 C11 C12 C13 1.5(9) . . . . ?
C14 C11 C12 C13 -180.0(8) . . . . ?
N3 N4 C13 C12 2.5(8) . . . . ?
B1 N4 C13 C12 -172.5(7) . . . . ?
N3 N4 C13 C15 -175.5(6) . . . . ?
B1 N4 C13 C15 9.6(12) . . . . ?
C11 C12 C13 N4 -2.4(9) . . . . ?
C11 C12 C13 C15 175.3(7) . . . . ?
C43 Ir1 C16 C17 86.4(6) . . . . ?
C19 Ir1 C16 C17 -2.6(6) . . . . ?
N5 Ir1 C16 C17 178.8(6) . . . . ?
N1 Ir1 C16 C17 -95.9(6) . . . . ?
Ir1 C16 C17 C18 1.7(11) . . . . ?
Ir1 C16 C17 C20 177.2(7) . . . . ?
C16 C17 C18 C21 178.5(9) . . . . ?
C20 C17 C18 C21 3.4(16) . . . . ?
C16 C17 C18 C19 0.9(13) . . . . ?
C20 C17 C18 C19 -174.2(9) . . . . ?
C17 C18 C19 Ir1 -3.0(10) . . . . ?
C21 C18 C19 Ir1 179.1(6) . . . . ?
C43 Ir1 C19 C18 -87.7(6) . . . . ?
C16 Ir1 C19 C18 3.0(6) . . . . ?
N3 Ir1 C19 C18 -179.5(6) . . . . ?
N1 Ir1 C19 C18 93.9(6) . . . . ?
N8 N7 C22 C23 -0.1(10) . . . . ?
Ir2 N7 C22 C23 -174.7(6) . . . . ?
N8 N7 C22 C25 -178.7(9) . . . . ?
Ir2 N7 C22 C25 6.7(15) . . . . ?
N7 C22 C23 C24 -0.4(11) . . . . ?
C25 C22 C23 C24 178.2(9) . . . . ?
N7 N8 C24 C23 -0.8(10) . . . . ?
B2 N8 C24 C23 173.7(8) . . . . ?
N7 N8 C24 C26 179.8(8) . . . . ?
B2 N8 C24 C26 -5.6(14) . . . . ?
C22 C23 C24 N8 0.8(11) . . . . ?
C22 C23 C24 C26 -179.9(9) . . . . ?
N10 N9 C27 C28 0.3(10) . . . . ?
Ir2 N9 C27 C28 -173.1(6) . . . . ?
N10 N9 C27 C30 -179.7(7) . . . . ?
Ir2 N9 C27 C30 7.0(14) . . . . ?
N9 C27 C28 C29 -0.3(11) . . . . ?
C30 C27 C28 C29 179.7(9) . . . . ?
C27 C28 C29 N10 0.2(11) . . . . ?
C27 C28 C29 C31 179.9(9) . . . . ?
N9 N10 C29 C28 0.0(10) . . . . ?
B2 N10 C29 C28 179.6(10) . . . . ?
N9 N10 C29 C31 -179.8(8) . . . . ?
B2 N10 C29 C31 -0.1(16) . . . . ?
N12 N11 C32 C33 -0.2(11) . . . . ?
Ir2 N11 C32 C33 171.3(7) . . . . ?
N12 N11 C32 C35 -179.8(10) . . . . ?
Ir2 N11 C32 C35 -8.3(16) . . . . ?
N11 C32 C33 C34 -1.0(13) . . . . ?
C35 C32 C33 C34 178.6(11) . . . . ?
C32 C33 C34 N12 1.7(12) . . . . ?
C32 C33 C34 C36 -178.4(10) . . . . ?
N11 N12 C34 C33 -1.8(11) . . . . ?
B2 N12 C34 C33 -177.1(9) . . . . ?
N11 N12 C34 C36 178.3(9) . . . . ?
B2 N12 C34 C36 3.0(16) . . . . ?
C57 Ir2 C37 C38 89.5(6) . . . . ?
C40 Ir2 C37 C38 -2.6(6) . . . . ?
N9 Ir2 C37 C38 179.7(6) . . . . ?
N7 Ir2 C37 C38 -95.4(6) . . . . ?
Ir2 C37 C38 C39 -0.7(10) . . . . ?
Ir2 C37 C38 C41 177.1(6) . . . . ?
C37 C38 C39 C42 176.2(10) . . . . ?
C41 C38 C39 C42 -1.4(16) . . . . ?
C37 C38 C39 C40 5.2(13) . . . . ?
C41 C38 C39 C40 -172.4(8) . . . . ?
C38 C39 C40 Ir2 -7.0(11) . . . . ?
C42 C39 C40 Ir2 -178.9(8) . . . . ?
C57 Ir2 C40 C39 -85.8(7) . . . . ?
C37 Ir2 C40 C39 5.0(7) . . . . ?
N11 Ir2 C40 C39 -177.3(7) . . . . ?
N7 Ir2 C40 C39 96.1(7) . . . . ?
C47 N13 C43 C44 1.2(10) . . . . ?
C47 N13 C43 Ir1 -175.7(6) . . . . ?
C19 Ir1 C43 N13 43.2(6) . . . . ?
C16 Ir1 C43 N13 -39.1(6) . . . . ?
N5 Ir1 C43 N13 -136.0(6) . . . . ?
N3 Ir1 C43 N13 137.2(6) . . . . ?
C19 Ir1 C43 C44 -133.3(6) . . . . ?
C16 Ir1 C43 C44 144.3(6) . . . . ?
N5 Ir1 C43 C44 47.4(6) . . . . ?
N3 Ir1 C43 C44 -39.4(6) . . . . ?
N13 C43 C44 C45 -2.4(10) . . . . ?
Ir1 C43 C44 C45 174.3(6) . . . . ?
C43 C44 C45 C46 1.4(12) . . . . ?
C44 C45 C46 C47 1.1(13) . . . . ?
C45 C46 C47 N13 -2.3(12) . . . . ?
C45 C46 C47 C48 173.5(8) . . . . ?
C43 N13 C47 C46 1.1(12) . . . . ?
C43 N13 C47 C48 -175.1(7) . . . . ?
C52 N14 C48 C49 0.6(12) . . . . ?
C52 N14 C48 C47 -175.0(7) . . . . ?
C46 C47 C48 N14 36.7(12) . . . . ?
N13 C47 C48 N14 -147.4(7) . . . . ?
C46 C47 C48 C49 -139.0(9) . . . . ?
N13 C47 C48 C49 37.0(11) . . . . ?
N14 C48 C49 C50 -2.5(13) . . . . ?
C47 C48 C49 C50 172.9(8) . . . . ?
C48 C49 C50 C51 2.9(14) . . . . ?
C49 C50 C51 C52 -1.6(15) . . . . ?
C48 N14 C52 C51 0.9(12) . . . . ?
C48 N14 C52 C53 -179.9(7) . . . . ?
C50 C51 C52 N14 -0.4(14) . . . . ?
C50 C51 C52 C53 -179.6(9) . . . . ?
C57 N15 C53 C54 0.7(12) . . . . ?
C57 N15 C53 C52 179.5(8) . . . . ?
N14 C52 C53 C54 -161.0(8) . . . . ?
C51 C52 C53 C54 18.2(14) . . . . ?
N14 C52 C53 N15 20.2(11) . . . . ?
C51 C52 C53 N15 -160.6(8) . . . . ?
N15 C53 C54 C55 -1.6(13) . . . . ?
C52 C53 C54 C55 179.6(8) . . . . ?
C53 C54 C55 C56 1.2(14) . . . . ?
C54 C55 C56 C57 0.3(15) . . . . ?
C53 N15 C57 C56 0.8(12) . . . . ?
C53 N15 C57 Ir2 179.3(6) . . . . ?
C55 C56 C57 N15 -1.2(13) . . . . ?
C55 C56 C57 Ir2 -179.8(8) . . . . ?
C37 Ir2 C57 N15 -37.7(7) . . . . ?
C40 Ir2 C57 N15 44.9(8) . . . . ?
N11 Ir2 C57 N15 139.2(7) . . . . ?
N9 Ir2 C57 N15 -132.7(7) . . . . ?
C37 Ir2 C57 C56 140.7(7) . . . . ?
C40 Ir2 C57 C56 -136.7(7) . . . . ?
N11 Ir2 C57 C56 -42.4(7) . . . . ?
N9 Ir2 C57 C56 45.7(7) . . . . ?
C13 N4 B1 N6 125.4(8) . . . . ?
N3 N4 B1 N6 -49.2(9) . . . . ?
C13 N4 B1 N2 -116.4(8) . . . . ?
N3 N4 B1 N2 69.0(8) . . . . ?
C8 N6 B1 N4 -117.8(8) . . . . ?
N5 N6 B1 N4 70.0(8) . . . . ?
C8 N6 B1 N2 122.9(8) . . . . ?
N5 N6 B1 N2 -49.3(9) . . . . ?
N1 N2 B1 N4 -49.9(9) . . . . ?
C3 N2 B1 N4 121.0(8) . . . . ?
N1 N2 B1 N6 69.4(8) . . . . ?
C3 N2 B1 N6 -119.7(8) . . . . ?
C29 N10 B2 N12 -115.3(11) . . . . ?
N9 N10 B2 N12 64.4(10) . . . . ?
C29 N10 B2 N8 123.0(10) . . . . ?
N9 N10 B2 N8 -57.4(10) . . . . ?
C34 N12 B2 N10 110.2(10) . . . . ?
N11 N12 B2 N10 -64.5(10) . . . . ?
C34 N12 B2 N8 -127.6(9) . . . . ?
N11 N12 B2 N8 57.6(10) . . . . ?
C24 N8 B2 N10 -112.9(10) . . . . ?
N7 N8 B2 N10 60.9(10) . . . . ?
C24 N8 B2 N12 124.8(9) . . . . ?
N7 N8 B2 N12 -61.4(10) . . . . ?
C61A O1A C58A C59A -1(5) . . . . ?
O1A C58A C59A C60A 18(4) . . . . ?
C58A C59A C60A C61A -31(5) . . . . ?
C58A O1A C61A C60A -15(5) . . . . ?
C59A C60A C61A O1A 28(5) . . . . ?
C61B O1B C58B C59B -16(3) . . . . ?
O1B C58B C59B C60B 7(4) . . . . ?
C58B C59B C60B C61B 5(4) . . . . ?
C58B O1B C61B C60B 21(4) . . . . ?
C59B C60B C61B O1B -17(5) . . . . ?
